data_7233923
loop_
_publ_author_name
'Ferrer, Sacramento'
'Hern\'andez-Gil, Javier'
'Valverde-Mu\~noz, Francisco Javier'
'Lloret, Francisco'
'Casti\~neiras, Alfonso'

_publ_section_title
;
 Hexanuclear Cu3O--3Cu triazole-based units as novel core motifs for high
 nuclearity copper(ii) frameworks
;
_journal_issue 50
_journal_name_full 'RSC Advances'
_journal_page_first 29357
_journal_paper_doi 10.1039/C9RA05922A
_journal_volume 9
_journal_year 2019
_chemical_formula_moiety 'C56 H85 Cl11 Cu14 N42 O73, 2(Cl O4), 14(H2 O)'
_chemical_formula_sum 'C56 H113 Cl13 Cu14 N42 O95'
_chemical_formula_weight 4245.29
_space_group_crystal_system monoclinic
_space_group_IT_number 15
_space_group_name_Hall '-C 2yc'
_space_group_name_H-M_alt 'C 1 2/c 1'
_symmetry_space_group_name_Hall '-C 2yc'
_symmetry_space_group_name_H-M 'C 1 2/c 1'
_atom_sites_solution_hydrogens geom
_atom_sites_solution_primary direct
_atom_sites_solution_secondary difmap
_audit_creation_method SHELXL-2013
_audit_update_record
;
2019-06-23 deposited with the CCDC.    2019-09-06 downloaded from the CCDC.
;
_cell_angle_alpha 90
_cell_angle_beta 98.149(5)
_cell_angle_gamma 90
_cell_formula_units_Z 4
_cell_length_a 35.294(3)
_cell_length_b 20.8571(17)
_cell_length_c 23.370(3)
_cell_measurement_reflns_used 7556
_cell_measurement_temperature 100(2)
_cell_measurement_theta_max 21.5345
_cell_measurement_theta_min 2.2455
_cell_volume 17030(3)
_computing_cell_refinement 'APEX2 Software (Bruker, 2013)'
_computing_data_collection 'APEX2 Software (Bruker, 2013)'
_computing_data_reduction 'APEX2 Software (Bruker, 2013)'
_computing_molecular_graphics 'PLATON (Spek, 2009)'
_computing_publication_material 'SHELXL-2013 (Sheldrick, 2013)'
_computing_structure_refinement 'SHELXL-2013 (Sheldrick, 2013)'
_computing_structure_solution 'SHELXS-2013 (Sheldrick, 2008)'
_diffrn_ambient_temperature 100(2)
_diffrn_measured_fraction_theta_full 0.788
_diffrn_measured_fraction_theta_max 0.994
_diffrn_measurement_device_type 'Bruker X8 KappaAPEXII'
_diffrn_measurement_method 'omega and phi scans'
_diffrn_radiation_type MoK\a
_diffrn_radiation_wavelength 0.71073
_diffrn_reflns_av_R_equivalents 0.0516
_diffrn_reflns_av_unetI/netI 0.0619
_diffrn_reflns_Laue_measured_fraction_full 0.788
_diffrn_reflns_Laue_measured_fraction_max 0.994
_diffrn_reflns_limit_h_max 38
_diffrn_reflns_limit_h_min -39
_diffrn_reflns_limit_k_max 23
_diffrn_reflns_limit_k_min 0
_diffrn_reflns_limit_l_max 25
_diffrn_reflns_limit_l_min 0
_diffrn_reflns_number 12143
_diffrn_reflns_point_group_measured_fraction_full 0.788
_diffrn_reflns_point_group_measured_fraction_max 0.994
_diffrn_reflns_theta_full 25.242
_diffrn_reflns_theta_max 23.255
_diffrn_reflns_theta_min 1.137
_diffrn_source 'fine-focus sealed tube'
_exptl_absorpt_coefficient_mu 2.019
_exptl_absorpt_correction_T_max 1.0000
_exptl_absorpt_correction_T_min 0.8926
_exptl_absorpt_correction_type multi-scan
_exptl_absorpt_process_details SADABS
_exptl_crystal_colour Green
_exptl_crystal_density_diffrn 1.656
_exptl_crystal_description prism
_exptl_crystal_F_000 8520
_exptl_crystal_size_max 0.320
_exptl_crystal_size_mid 0.260
_exptl_crystal_size_min 0.120
_refine_diff_density_max 3.268
_refine_diff_density_min -1.283
_refine_diff_density_rms 0.211
_refine_ls_extinction_method none
_refine_ls_goodness_of_fit_ref 1.096
_refine_ls_hydrogen_treatment constr
_refine_ls_matrix_type full
_refine_ls_number_parameters 777
_refine_ls_number_reflns 12143
_refine_ls_number_restraints 148
_refine_ls_restrained_S_all 1.115
_refine_ls_R_factor_all 0.1768
_refine_ls_R_factor_gt 0.1198
_refine_ls_shift/su_max 0.000
_refine_ls_shift/su_mean 0.000
_refine_ls_structure_factor_coef Fsqd
_refine_ls_weighting_details 'w=1/[\s^2^(Fo^2^)+(0.0532P)^2^+927.1656P] where P=(Fo^2^+2Fc^2^)/3'
_refine_ls_weighting_scheme calc
_refine_ls_wR_factor_gt 0.2663
_refine_ls_wR_factor_ref 0.2873
_reflns_Friedel_coverage 0.000
_reflns_number_gt 7373
_reflns_number_total 12143
_reflns_threshold_expression 'I > 2\s(I)'
_cod_data_source_file c9ra05922a2.cif
_cod_data_source_block 11acsf62
_cod_database_code 7233923
_shelx_space_group_comment
;
The symmetry employed for this shelxl refinement is uniquely defined
by the following loop, which should always be used as a source of
symmetry information in preference to the above space-group names.
They are only intended as comments.
;
_shelx_estimated_absorpt_t_min 0.564
_shelx_estimated_absorpt_t_max 0.794
_platon_squeeze_void_probe_radius 1.20
_shelxl_version_number 2013-3

loop_
_space_group_symop_operation_xyz
'x, y, z'
'-x, y, -z+1/2'
'x+1/2, y+1/2, z'
'-x+1/2, y+1/2, -z+1/2'
'-x, -y, -z'
'x, -y, z-1/2'
'-x+1/2, -y+1/2, -z'
'x+1/2, -y+1/2, z-1/2'

loop_
_atom_site_label
_atom_site_type_symbol
_atom_site_fract_x
_atom_site_fract_y
_atom_site_fract_z
_atom_site_U_iso_or_equiv
_atom_site_adp_type
_atom_site_occupancy
_atom_site_site_symmetry_order
_atom_site_calc_flag
_atom_site_refinement_flags_posn
_atom_site_refinement_flags_adp
_atom_site_refinement_flags_occupancy
Cu1 Cu 0.03765(4) 0.17574(7) 0.39385(8) 0.0394(5) Uani 1 1 d . . .
Cu2 Cu 0.05256(4) 0.33374(8) 0.38280(8) 0.0410(5) Uani 1 1 d . . .
Cu3 Cu 0.12602(4) 0.23016(8) 0.38927(9) 0.0428(5) Uani 1 1 d . . .
Cu4 Cu 0.21766(5) 0.02501(10) 0.42097(11) 0.0674(7) Uani 1 1 d . . .
Cu5 Cu -0.10960(5) 0.15154(9) 0.42321(11) 0.0596(6) Uani 1 1 d . . .
Cu6 Cu 0.11645(6) 0.56742(9) 0.40770(12) 0.0735(8) Uani 1 1 d . . .
Cu7 Cu -0.0195(2) 0.2352(3) 0.7184(3) 0.128(2) Uani 0.5 1 d . . P
Cu8 Cu 0.12091(13) 0.1970(2) 0.6731(2) 0.0714(13) Uani 0.5 1 d . . P
Cl1 Cl 0.08456(11) 0.24519(18) 0.52222(18) 0.0546(10) Uani 1 1 d D . .
O11 O 0.0608(3) 0.1973(5) 0.4959(5) 0.087(4) Uani 1 1 d D . .
O12 O 0.0648(5) 0.3050(7) 0.5033(8) 0.175(8) Uani 1 1 d D U .
O13 O 0.1170(4) 0.2506(7) 0.4939(7) 0.125(6) Uani 1 1 d D U .
O14 O 0.0914(7) 0.2450(11) 0.5793(7) 0.140(13) Uani 0.5 1 d D U P
Cl2 Cl 0.0000 0.1760(5) 0.2500 0.121(3) Uani 1 2 d S T P
O21 O 0.0085(4) 0.1398(6) 0.3002(6) 0.093(5) Uani 1 1 d . . .
O22 O 0.0350(6) 0.2189(10) 0.2457(8) 0.141(7) Uiso 1 1 d . . .
Cl3 Cl 0.2393(4) 0.0604(7) 0.2906(6) 0.126(5) Uani 0.5 1 d D . P
O31 O 0.2338(6) 0.0190(10) 0.3307(8) 0.063(7) Uani 0.5 1 d D . P
O32 O 0.2462(11) 0.0321(15) 0.2419(12) 0.177(17) Uiso 0.5 1 d D . P
O33 O 0.2076(9) 0.0975(18) 0.2782(17) 0.25(3) Uiso 0.5 1 d D . P
O34 O 0.2684(10) 0.1005(17) 0.3094(15) 0.25(3) Uiso 0.5 1 d D . P
Cl4 Cl 0.21268(13) 0.0548(3) 0.5685(2) 0.0815(15) Uani 1 1 d . . .
O41 O 0.1998(3) 0.0128(6) 0.5188(6) 0.081(4) Uani 1 1 d . . .
O42 O 0.2530(4) 0.0443(7) 0.5829(6) 0.096(4) Uiso 1 1 d . . .
O43 O 0.1929(4) 0.0380(7) 0.6156(6) 0.095(4) Uiso 1 1 d . . .
O44 O 0.2065(4) 0.1202(7) 0.5548(6) 0.097(4) Uiso 1 1 d . . .
Cl5 Cl -0.0675(3) 0.1662(3) 0.5716(4) 0.131(3) Uani 1 1 d . . .
O51 O -0.0927(5) 0.1981(7) 0.5200(7) 0.106(5) Uani 1 1 d . . .
O52 O -0.0573(9) 0.2122(9) 0.6130(10) 0.086(9) Uani 0.5 1 d . . P
O53 O -0.0941(6) 0.1181(11) 0.5912(9) 0.160(8) Uiso 1 1 d . . .
O54 O -0.0347(6) 0.1320(10) 0.5541(8) 0.136(6) Uiso 1 1 d . . .
Cl6 Cl -0.1248(3) 0.0716(5) 0.2901(4) 0.080(3) Uani 0.5 1 d D . P
O61 O -0.1324(4) 0.1243(7) 0.3235(7) 0.033(4) Uani 0.5 1 d D . P
O62 O -0.1206(7) 0.0865(11) 0.2344(9) 0.116(11) Uiso 0.5 1 d D . P
O63 O -0.0950(7) 0.0337(11) 0.3160(10) 0.123(11) Uiso 0.5 1 d D . P
O64 O -0.1587(7) 0.0315(12) 0.2881(12) 0.148 Uiso 0.5 1 d D U P
Cl7 Cl 0.12236(18) 0.5303(5) 0.5501(3) 0.179(5) Uani 1 1 d D . .
O71 O 0.1444(3) 0.5396(7) 0.5052(6) 0.106(5) Uani 1 1 d D . .
O72 O 0.1075(7) 0.5936(9) 0.5607(10) 0.259(15) Uiso 1 1 d D . .
O73 O 0.0920(5) 0.4907(10) 0.5375(9) 0.214(11) Uiso 1 1 d D . .
O74 O 0.1464(4) 0.5118(8) 0.6008(6) 0.134(6) Uiso 1 1 d D . .
Cl8 Cl 0.1340(3) 0.3902(8) 0.2310(5) 0.183(10) Uani 0.5 1 d D . P
O81 O 0.1086(7) 0.4186(13) 0.2517(11) 0.106(10) Uiso 0.5 1 d D . P
O82 O 0.1620(9) 0.4311(19) 0.2321(15) 0.31(4) Uiso 0.5 1 d D . P
O83 O 0.1249(6) 0.3760(11) 0.1792(9) 0.068(6) Uiso 0.5 1 d D . P
O84 O 0.1473(11) 0.3440(15) 0.2597(13) 0.22(2) Uiso 0.5 1 d D . P
Cl9 Cl 0.0000 0.5221(3) 0.2500 0.095(3) Uani 1 2 d S T P
O91 O 0.0189(7) 0.5689(13) 0.2898(11) 0.194(10) Uiso 1 1 d . . .
O92 O 0.0195(7) 0.4882(12) 0.2111(11) 0.184(9) Uiso 1 1 d . . .
O1 O 0.0695(2) 0.2451(4) 0.3672(4) 0.038(2) Uani 1 1 d . . .
H1 H 0.0652 0.2414 0.3241 0.045 Uiso 1 1 d R U .
O2 O 0.0377(3) 0.3567(5) 0.2821(5) 0.067(3) Uani 1 1 d . . .
O3 O 0.1311(6) 0.2145(9) 0.2894(7) 0.138(7) Uani 1 1 d . . .
O4 O 0.1804(3) -0.0442(6) 0.3952(7) 0.088(4) Uani 1 1 d . . .
O5 O 0.2571(3) -0.0411(6) 0.4459(7) 0.088(4) Uani 1 1 d . . .
O6 O -0.1595(3) 0.1303(6) 0.4481(7) 0.094(5) Uani 1 1 d . . .
O7 O -0.1301(3) 0.2382(5) 0.3981(7) 0.086(4) Uani 1 1 d . . .
O8 O 0.1011(5) 0.5902(11) 0.3128(9) 0.166(9) Uani 1 1 d . . .
O9 O 0.1693(3) 0.5484(5) 0.3918(6) 0.076(4) Uani 1 1 d . . .
O10 O 0.1319(4) 0.6572(7) 0.4290(7) 0.102(5) Uani 1 1 d . U .
O17 O 0.0026(2) 0.1107(4) 0.4175(5) 0.047(3) Uani 1 1 d . . .
O37 O 0.1803(2) 0.2090(4) 0.4147(5) 0.049(3) Uani 1 1 d . . .
O57 O 0.0397(2) 0.4211(4) 0.4054(4) 0.043(2) Uani 1 1 d . . .
N11 N -0.0897(3) 0.0647(5) 0.4410(6) 0.046(3) Uani 1 1 d . . .
N18 N -0.0553(3) 0.1678(5) 0.4117(6) 0.046(3) Uani 1 1 d . . .
N20 N -0.0024(3) 0.2368(5) 0.3969(5) 0.038(3) Uani 1 1 d . . .
N21 N 0.0015(3) 0.3014(5) 0.3854(5) 0.039(3) Uani 1 1 d . . .
N22 N -0.0424(4) 0.3876(6) 0.3694(5) 0.052(3) Uiso 1 1 d . . .
H22A H -0.0249 0.4152 0.3618 0.062 Uiso 1 1 d R U .
H22B H -0.0663 0.4000 0.3684 0.062 Uiso 1 1 d R U .
N23 N -0.0588(3) 0.2812(6) 0.3915(5) 0.045(3) Uiso 1 1 d . . .
N31 N 0.2542(3) 0.0961(6) 0.4398(6) 0.055(4) Uani 1 1 d . . .
N38 N 0.1798(3) 0.0974(5) 0.4105(6) 0.046(3) Uani 1 1 d . . .
N40 N 0.1160(3) 0.1418(5) 0.3984(5) 0.036(3) Uani 1 1 d . . .
N41 N 0.0792(3) 0.1151(5) 0.3910(5) 0.041(3) Uani 1 1 d . . .
N42 N 0.0546(4) 0.0091(7) 0.3799(6) 0.063(4) Uiso 1 1 d . . .
H42A H 0.0596 -0.0321 0.3777 0.076 Uiso 1 1 d R U .
H42B H 0.0307 0.0225 0.3753 0.076 Uiso 1 1 d R U .
N43 N 0.1210(3) 0.0361(6) 0.3972(5) 0.044(3) Uiso 1 1 d . . .
N51 N 0.0644(3) 0.5843(6) 0.4237(5) 0.051(3) Uiso 1 1 d . . .
N58 N 0.0966(3) 0.4772(5) 0.4006(6) 0.053(3) Uani 1 1 d . . .
N60 N 0.1044(3) 0.3625(5) 0.3902(6) 0.045(3) Uani 1 1 d . . .
N61 N 0.1352(3) 0.3223(5) 0.3847(6) 0.050(3) Uani 1 1 d . . .
N62 N 0.2017(4) 0.3397(7) 0.3822(6) 0.069(4) Uiso 1 1 d . . .
H62A H 0.2061 0.2984 0.3792 0.083 Uiso 1 1 d R U .
H62B H 0.2207 0.3672 0.3832 0.083 Uiso 1 1 d R U .
N63 N 0.1554(4) 0.4213(6) 0.3943(5) 0.052(3) Uiso 1 1 d . . .
C12 C -0.1091(5) 0.0138(8) 0.4552(7) 0.057(4) Uiso 1 1 d . . .
H12 H -0.1351 0.0188 0.4604 0.068 Uiso 1 1 d R U .
C13 C -0.0928(4) -0.0457(8) 0.4625(7) 0.054(4) Uiso 1 1 d . . .
H13 H -0.1079 -0.0814 0.4705 0.064 Uiso 1 1 d R U .
C14 C -0.0548(4) -0.0543(8) 0.4561(7) 0.051(4) Uiso 1 1 d . . .
H14 H -0.0426 -0.0948 0.4621 0.061 Uiso 1 1 d R U .
C15 C -0.0352(4) -0.0018(7) 0.4433(6) 0.045(4) Uiso 1 1 d . . .
H15 H -0.0087 -0.0052 0.4403 0.054 Uiso 1 1 d R U .
C16 C -0.0529(4) 0.0568(7) 0.4342(6) 0.043(4) Uiso 1 1 d . . .
C17 C -0.0330(4) 0.1149(7) 0.4184(6) 0.042(4) Uiso 1 1 d . . .
C19 C -0.0384(4) 0.2240(7) 0.4009(6) 0.040(3) Uiso 1 1 d . . .
C22 C -0.0329(4) 0.3272(7) 0.3820(6) 0.041(3) Uiso 1 1 d . . .
C32 C 0.2925(5) 0.0912(8) 0.4554(7) 0.061(4) Uiso 1 1 d . . .
H32 H 0.3038 0.0500 0.4616 0.073 Uiso 1 1 d R U .
C33 C 0.3144(5) 0.1441(8) 0.4650(7) 0.063(5) Uiso 1 1 d . . .
H33 H 0.3412 0.1397 0.4766 0.076 Uiso 1 1 d R U .
C34 C 0.2996(5) 0.2039(8) 0.4580(7) 0.062(5) Uiso 1 1 d . . .
H34 H 0.3154 0.2409 0.4621 0.074 Uiso 1 1 d R U .
C35 C 0.2597(4) 0.2086(7) 0.4437(7) 0.050(4) Uiso 1 1 d . . .
H35 H 0.2478 0.2496 0.4401 0.060 Uiso 1 1 d R U .
C36 C 0.2389(4) 0.1537(7) 0.4336(6) 0.043(4) Uiso 1 1 d . . .
C37 C 0.1961(4) 0.1552(7) 0.4187(6) 0.039(3) Uiso 1 1 d . . .
C39 C 0.1404(4) 0.0935(7) 0.4018(6) 0.040(3) Uiso 1 1 d . . .
C42 C 0.0835(4) 0.0514(7) 0.3898(7) 0.046(4) Uiso 1 1 d . . .
C52 C 0.0507(5) 0.6401(9) 0.4404(7) 0.063(5) Uiso 1 1 d . . .
H52 H 0.0667 0.6769 0.4447 0.076 Uiso 1 1 d R U .
C53 C 0.0136(5) 0.6459(9) 0.4535(8) 0.065(5) Uiso 1 1 d . . .
H53 H 0.0039 0.6863 0.4633 0.078 Uiso 1 1 d R U .
C54 C -0.0093(4) 0.5928(7) 0.4507(7) 0.049(4) Uiso 1 1 d . . .
H54 H -0.0347 0.5963 0.4595 0.059 Uiso 1 1 d R U .
C55 C 0.0044(4) 0.5347(7) 0.4349(6) 0.042(3) Uiso 1 1 d . . .
H55 H -0.0112 0.4974 0.4332 0.050 Uiso 1 1 d R U .
C56 C 0.0412(4) 0.5318(7) 0.4224(6) 0.041(3) Uiso 1 1 d . . .
C57 C 0.0600(4) 0.4707(7) 0.4083(6) 0.044(4) Uiso 1 1 d . . .
C59 C 0.1169(4) 0.4211(7) 0.3937(6) 0.042(4) Uiso 1 1 d . . .
C62 C 0.1653(5) 0.3598(8) 0.3864(7) 0.058(4) Uiso 1 1 d . . .
N71 N 0.1169(6) 0.2909(7) 0.6734(10) 0.076(9) Uani 0.5 1 d G . P
C72 C 0.1450(5) 0.3347(10) 0.6639(10) 0.063(9) Uiso 0.5 1 d G . P
H72 H 0.1701 0.3202 0.6605 0.076 Uiso 0.5 1 calc R U P
C73 C 0.1364(6) 0.3997(9) 0.6592(11) 0.076(11) Uiso 0.5 1 d G . P
H73 H 0.1557 0.4296 0.6527 0.091 Uiso 0.5 1 calc R U P
C74 C 0.0997(7) 0.4209(8) 0.6642(11) 0.085(12) Uiso 0.5 1 d G . P
H74 H 0.0938 0.4653 0.6610 0.102 Uiso 0.5 1 calc R U P
C75 C 0.0716(5) 0.3771(10) 0.6737(11) 0.076(11) Uiso 0.5 1 d G . P
H75 H 0.0465 0.3916 0.6771 0.091 Uiso 0.5 1 calc R U P
C76 C 0.0802(5) 0.3121(9) 0.6784(10) 0.054(8) Uiso 0.5 1 d G . P
C77 C 0.0513(12) 0.266(3) 0.692(3) 0.14(2) Uiso 0.5 1 d D . P
N78 N 0.0676(9) 0.2000(16) 0.6869(14) 0.078(9) Uani 0.5 1 d . U P
O77 O 0.0177(10) 0.2810(16) 0.6965(14) 0.110(10) Uani 0.5 1 d D U P
C79 C 0.0438(8) 0.1564(12) 0.6943(13) 0.089(13) Uiso 0.5 1 d G . P
N80 N 0.0071(8) 0.1594(14) 0.7128(13) 0.106(12) Uani 0.5 1 d G U P
N81 N -0.0054(8) 0.0956(15) 0.7205(13) 0.134(16) Uiso 0.5 1 d G . P
C82 C 0.0236(8) 0.0531(13) 0.7069(13) 0.085(12) Uiso 0.5 1 d G . P
N83 N 0.0539(7) 0.0907(13) 0.6907(11) 0.084(10) Uiso 0.5 1 d G . P
H83 H 0.0739 0.0768 0.6809 0.101 Uiso 0.5 1 d R U P
N82 N 0.0254(9) -0.0050(14) 0.7069(12) 0.072(8) Uiso 0.5 1 d . . P
H82A H 0.0459 -0.0259 0.6997 0.086 Uiso 0.5 1 d R U P
H82B H 0.0055 -0.0262 0.7157 0.086 Uiso 0.5 1 d R U P
O101 O -0.0520(14) 0.311(2) 0.711(2) 0.178(17) Uiso 0.5 1 d . . P
O102 O -0.0648(17) 0.184(3) 0.747(3) 0.23(2) Uiso 0.5 1 d . . P
O103 O 0.1253(8) 0.1071(13) 0.6701(12) 0.090(8) Uiso 0.5 1 d . . P
O104 O 0.1736(7) 0.1951(12) 0.6513(11) 0.078(7) Uiso 0.5 1 d . . P
O105 O 0.2310(4) 0.6011(7) 0.4511(6) 0.097(4) Uiso 1 1 d . . .
O106 O 0.2189(5) 0.0986(9) 0.1312(8) 0.132(6) Uiso 1 1 d . . .
O107 O 0.2049(5) 0.3974(9) 0.1239(8) 0.128(6) Uiso 1 1 d . . .
O108 O 0.1706(6) 0.3072(10) 0.0385(9) 0.159(8) Uiso 1 1 d . . .
O109 O 0.1777(8) 0.9206(13) 0.2851(12) 0.207(11) Uiso 1 1 d . . .
O110 O 0.1805(9) 0.5703(16) 0.2855(14) 0.257(14) Uiso 1 1 d . . .
O111 O 0.1817(7) 0.8441(11) 0.4520(10) 0.097(9) Uiso 0.62(3) 1 d . . P
O112 O 0.2118(7) 0.7902(11) 0.4329(11) 0.041(9) Uiso 0.38(3) 1 d . . P

loop_
_atom_site_aniso_label
_atom_site_aniso_U_11
_atom_site_aniso_U_22
_atom_site_aniso_U_33
_atom_site_aniso_U_23
_atom_site_aniso_U_13
_atom_site_aniso_U_12
Cu1 0.0195(8) 0.0297(9) 0.0684(13) 0.0018(8) 0.0044(8) -0.0042(7)
Cu2 0.0217(8) 0.0289(9) 0.0730(13) 0.0018(8) 0.0087(8) -0.0051(7)
Cu3 0.0204(8) 0.0332(9) 0.0750(14) -0.0001(9) 0.0076(8) -0.0039(7)
Cu4 0.0339(10) 0.0524(12) 0.117(2) -0.0095(12) 0.0133(11) 0.0081(9)
Cu5 0.0277(9) 0.0410(11) 0.1131(19) 0.0084(11) 0.0201(10) -0.0066(8)
Cu6 0.0429(11) 0.0343(11) 0.147(2) 0.0076(12) 0.0257(13) -0.0095(9)
Cu7 0.145(6) 0.094(5) 0.146(6) -0.026(4) 0.018(5) 0.013(4)
Cu8 0.079(3) 0.055(3) 0.076(3) -0.008(2) -0.004(3) 0.007(2)
Cl1 0.048(2) 0.049(2) 0.066(3) 0.001(2) 0.003(2) -0.0120(18)
O11 0.090(9) 0.073(9) 0.089(10) 0.011(7) -0.018(8) -0.037(7)
O12 0.173(9) 0.171(9) 0.181(9) -0.005(5) 0.029(5) 0.001(5)
O13 0.118(7) 0.131(7) 0.128(7) -0.011(5) 0.022(5) -0.012(5)
O14 0.142(14) 0.141(14) 0.136(14) 0.001(5) 0.020(5) -0.007(5)
Cl2 0.131(8) 0.086(6) 0.133(9) 0.000 -0.029(6) 0.000
O21 0.109(11) 0.076(9) 0.079(10) 0.030(8) -0.032(8) -0.005(8)
Cl3 0.138(12) 0.143(13) 0.098(10) -0.043(10) 0.021(9) 0.030(10)
O31 0.094(18) 0.074(16) 0.028(13) 0.002(11) 0.033(12) -0.017(13)
Cl4 0.054(3) 0.099(4) 0.091(4) 0.011(3) 0.010(3) -0.034(3)
O41 0.069(8) 0.088(9) 0.089(10) -0.005(8) 0.022(7) -0.042(7)
Cl5 0.194(8) 0.059(4) 0.145(7) -0.006(4) 0.037(6) -0.013(4)
O51 0.139(14) 0.058(9) 0.124(14) 0.000(9) 0.025(11) 0.009(9)
O52 0.17(3) 0.019(11) 0.055(16) -0.026(11) -0.018(16) -0.004(13)
Cl6 0.081(7) 0.096(8) 0.060(6) 0.003(6) 0.003(5) 0.007(6)
O61 0.022(9) 0.033(10) 0.037(11) 0.013(9) -0.020(8) -0.006(7)
Cl7 0.061(4) 0.356(15) 0.113(6) -0.034(7) -0.010(4) 0.072(6)
O71 0.048(8) 0.138(14) 0.137(14) -0.041(11) 0.028(9) 0.007(8)
Cl8 0.120(10) 0.37(3) 0.074(8) 0.138(12) 0.068(8) 0.168(15)
Cl9 0.105(6) 0.045(4) 0.145(8) 0.000 0.055(6) 0.000
O1 0.023(5) 0.036(5) 0.053(6) 0.004(4) 0.002(4) -0.004(4)
O2 0.075(8) 0.063(8) 0.064(8) 0.013(6) 0.008(6) 0.003(6)
O3 0.178(18) 0.147(16) 0.092(13) -0.002(11) 0.026(12) -0.017(14)
O4 0.047(7) 0.054(7) 0.160(14) -0.030(8) 0.005(8) 0.011(6)
O5 0.052(7) 0.073(9) 0.139(13) -0.004(8) 0.018(8) 0.015(6)
O6 0.040(7) 0.065(8) 0.184(15) 0.009(9) 0.041(8) -0.006(6)
O7 0.039(6) 0.054(7) 0.170(14) 0.029(8) 0.036(8) -0.002(5)
O8 0.104(13) 0.23(2) 0.171(19) 0.121(17) 0.033(12) -0.007(14)
O9 0.052(7) 0.045(7) 0.137(12) 0.005(7) 0.034(7) -0.016(5)
O10 0.102(5) 0.102(5) 0.103(5) 0.0000(10) 0.0146(12) -0.0002(10)
O17 0.021(5) 0.039(6) 0.084(8) 0.007(5) 0.017(5) -0.004(4)
O37 0.025(5) 0.042(6) 0.081(8) 0.001(5) 0.009(5) 0.001(4)
O57 0.033(5) 0.023(5) 0.075(7) 0.002(5) 0.011(5) -0.009(4)
N11 0.033(6) 0.037(7) 0.069(9) 0.000(6) 0.007(6) -0.014(5)
N18 0.024(6) 0.032(6) 0.081(10) 0.004(6) 0.009(6) -0.014(5)
N20 0.019(5) 0.031(6) 0.066(8) 0.004(6) 0.006(5) -0.002(4)
N21 0.024(6) 0.026(6) 0.068(9) 0.000(6) 0.009(6) -0.005(5)
N31 0.016(6) 0.058(8) 0.094(11) -0.004(7) 0.014(6) 0.007(5)
N38 0.023(6) 0.039(7) 0.077(9) -0.009(6) 0.012(6) 0.005(5)
N40 0.014(5) 0.036(6) 0.057(8) 0.001(6) 0.002(5) -0.004(4)
N41 0.024(6) 0.031(6) 0.068(9) 0.000(6) 0.007(6) -0.004(5)
N58 0.040(7) 0.035(7) 0.088(10) 0.008(7) 0.026(7) -0.004(5)
N60 0.029(6) 0.031(6) 0.075(9) 0.000(6) 0.010(6) -0.008(5)
N61 0.016(5) 0.034(7) 0.101(11) -0.001(7) 0.012(6) -0.008(5)
N71 0.07(2) 0.064(19) 0.09(2) -0.011(17) -0.017(17) -0.023(16)
N78 0.080(10) 0.076(10) 0.078(10) 0.000(5) 0.009(5) 0.000(5)
O77 0.108(11) 0.111(11) 0.111(11) -0.003(5) 0.018(5) 0.003(5)
N80 0.106(13) 0.104(13) 0.107(13) -0.001(5) 0.015(5) -0.001(5)

loop_
_atom_type_symbol
_atom_type_description
_atom_type_scat_dispersion_real
_atom_type_scat_dispersion_imag
_atom_type_scat_source
C C 0.0033 0.0016 'International Tables Vol C Tables 4.2.6.8 and 6.1.1.4'
H H 0.0000 0.0000 'International Tables Vol C Tables 4.2.6.8 and 6.1.1.4'
Cl Cl 0.1484 0.1585 'International Tables Vol C Tables 4.2.6.8 and 6.1.1.4'
Cu Cu 0.3201 1.2651 'International Tables Vol C Tables 4.2.6.8 and 6.1.1.4'
N N 0.0061 0.0033 'International Tables Vol C Tables 4.2.6.8 and 6.1.1.4'
O O 0.0106 0.0060 'International Tables Vol C Tables 4.2.6.8 and 6.1.1.4'

loop_
_geom_angle_atom_site_label_1
_geom_angle_atom_site_label_2
_geom_angle_atom_site_label_3
_geom_angle
_geom_angle_site_symmetry_1
_geom_angle_site_symmetry_3
_geom_angle_publ_flag
N20 Cu1 N41 178.8(4) . . y
N20 Cu1 O1 88.9(4) . . y
N41 Cu1 O1 90.0(4) . . y
N20 Cu1 O17 87.2(4) . . y
N41 Cu1 O17 93.9(4) . . y
O1 Cu1 O17 175.6(4) . . y
N20 Cu1 O21 91.0(5) . . y
N41 Cu1 O21 89.7(5) . . y
O1 Cu1 O21 97.5(4) . . y
O17 Cu1 O21 80.5(5) . . y
N20 Cu1 O11 89.4(5) . . y
N41 Cu1 O11 90.2(5) . . y
O1 Cu1 O11 92.7(4) . . y
O17 Cu1 O11 89.4(4) . . y
O21 Cu1 O11 169.9(4) . . y
N20 Cu1 Cu3 118.3(3) . . ?
N41 Cu1 Cu3 60.5(3) . . ?
O1 Cu1 Cu3 33.7(2) . . ?
O17 Cu1 Cu3 150.7(3) . . ?
O21 Cu1 Cu3 111.0(4) . . ?
O11 Cu1 Cu3 77.5(3) . . ?
N20 Cu1 Cu2 58.2(3) . . ?
N41 Cu1 Cu2 120.6(3) . . ?
O1 Cu1 Cu2 32.7(3) . . ?
O17 Cu1 Cu2 144.2(3) . . ?
O21 Cu1 Cu2 106.7(3) . . ?
O11 Cu1 Cu2 82.0(3) . . ?
Cu3 Cu1 Cu2 60.35(5) . . ?
N20 Cu1 Cu5 47.3(3) . . ?
N41 Cu1 Cu5 133.8(3) . . ?
O1 Cu1 Cu5 135.3(2) . . ?
O17 Cu1 Cu5 40.5(3) . . ?
O21 Cu1 Cu5 77.8(4) . . ?
O11 Cu1 Cu5 95.1(3) . . ?
Cu3 Cu1 Cu5 164.59(6) . . ?
Cu2 Cu1 Cu5 105.54(5) . . ?
N60 Cu2 N21 172.8(5) . . y
N60 Cu2 O57 86.5(4) . . y
N21 Cu2 O57 93.6(4) . . y
N60 Cu2 O1 90.0(4) . . y
N21 Cu2 O1 89.3(4) . . y
O57 Cu2 O1 174.1(4) . . y
N60 Cu2 O2 95.8(5) . . y
N21 Cu2 O2 91.4(5) . . y
O57 Cu2 O2 93.0(4) . . y
O1 Cu2 O2 92.0(4) . . y
N60 Cu2 O12 88.1(5) . . y
N21 Cu2 O12 84.7(5) . . y
O57 Cu2 O12 86.4(4) . . y
O1 Cu2 O12 88.8(4) . . y
O2 Cu2 O12 176.0(5) . . y
N60 Cu2 Cu1 117.4(3) . . ?
N21 Cu2 Cu1 59.8(3) . . ?
O57 Cu2 Cu1 147.6(3) . . ?
O1 Cu2 Cu1 32.5(2) . . ?
O2 Cu2 Cu1 105.0(3) . . ?
O12 Cu2 Cu1 73.8(3) . . ?
N60 Cu2 Cu3 58.3(3) . . ?
N21 Cu2 Cu3 119.4(3) . . ?
O57 Cu2 Cu3 142.1(3) . . ?
O1 Cu2 Cu3 33.1(2) . . ?
O2 Cu2 Cu3 103.5(3) . . ?
O12 Cu2 Cu3 79.2(3) . . ?
Cu1 Cu2 Cu3 59.56(5) . . ?
N60 Cu2 Cu6 47.3(3) . . ?
N21 Cu2 Cu6 133.8(3) . . ?
O57 Cu2 Cu6 40.5(2) . . ?
O1 Cu2 Cu6 136.9(2) . . ?
O2 Cu2 Cu6 87.4(3) . . ?
O12 Cu2 Cu6 94.7(3) . . ?
Cu1 Cu2 Cu6 162.23(6) . . ?
Cu3 Cu2 Cu6 105.62(5) . . ?
N40 Cu3 N61 176.2(5) . . y
N40 Cu3 O37 86.4(4) . . y
N61 Cu3 O37 94.3(4) . . y
N40 Cu3 O1 89.2(4) . . y
N61 Cu3 O1 90.0(4) . . y
O37 Cu3 O1 175.1(4) . . y
N40 Cu3 O3 91.1(6) . . y
N61 Cu3 O3 92.6(6) . . y
O37 Cu3 O3 93.5(6) . . y
O1 Cu3 O3 88.8(6) . . y
N40 Cu3 O13 90.2(5) . . y
N61 Cu3 O13 86.1(5) . . y
O37 Cu3 O13 89.8(5) . . y
O1 Cu3 O13 88.1(4) . . y
O3 Cu3 O13 176.6(6) . . y
N40 Cu3 Cu1 58.3(3) . . ?
N61 Cu3 Cu1 120.0(3) . . ?
O37 Cu3 Cu1 141.9(3) . . ?
O1 Cu3 Cu1 33.2(2) . . ?
O3 Cu3 Cu1 100.6(5) . . ?
O13 Cu3 Cu1 77.4(3) . . ?
N40 Cu3 Cu2 118.4(3) . . ?
N61 Cu3 Cu2 59.9(3) . . ?
O37 Cu3 Cu2 150.1(3) . . ?
O1 Cu3 Cu2 32.8(2) . . ?
O3 Cu3 Cu2 102.0(5) . . ?
O13 Cu3 Cu2 74.6(4) . . ?
Cu1 Cu3 Cu2 60.09(5) . . ?
N40 Cu3 Cu4 47.6(3) . . ?
N61 Cu3 Cu4 133.8(3) . . ?
O37 Cu3 Cu4 40.3(3) . . ?
O1 Cu3 Cu4 135.8(2) . . ?
O3 Cu3 Cu4 84.2(5) . . ?
O13 Cu3 Cu4 99.0(4) . . ?
Cu1 Cu3 Cu4 105.84(5) . . ?
Cu2 Cu3 Cu4 165.28(6) . . ?
N38 Cu4 N31 82.2(5) . . y
N38 Cu4 O5 169.6(6) . . y
N31 Cu4 O5 92.7(5) . . y
N38 Cu4 O4 96.3(4) . . y
N31 Cu4 O4 175.2(6) . . y
O5 Cu4 O4 89.5(5) . . y
N38 Cu4 O31 100.3(7) . . y
N31 Cu4 O31 90.4(7) . . y
O5 Cu4 O31 88.7(7) . . y
O4 Cu4 O31 85.4(7) . . y
N38 Cu4 O41 86.4(5) . . y
N31 Cu4 O41 96.6(5) . . y
O5 Cu4 O41 85.2(5) . . y
O4 Cu4 O41 87.8(5) . . y
O31 Cu4 O41 170.9(6) . . y
N38 Cu4 Cu3 4.6(3) . . ?
N31 Cu4 Cu3 78.1(3) . . ?
O5 Cu4 Cu3 168.5(4) . . ?
O4 Cu4 Cu3 100.2(3) . . ?
O31 Cu4 Cu3 98.1(6) . . ?
O41 Cu4 Cu3 89.0(3) . . ?
N11 Cu5 O6 92.2(5) . . y
N11 Cu5 N18 82.2(4) . . y
O6 Cu5 N18 170.1(6) . . y
N11 Cu5 O7 175.2(6) . . y
O6 Cu5 O7 89.3(5) . . y
N18 Cu5 O7 97.0(4) . . y
N11 Cu5 O61 92.7(5) . . y
O6 Cu5 O61 92.3(6) . . y
N18 Cu5 O61 96.0(5) . . y
O7 Cu5 O61 82.7(6) . . y
N11 Cu5 O51 97.9(5) . . y
O6 Cu5 O51 85.9(6) . . y
N18 Cu5 O51 86.9(5) . . y
O7 Cu5 O51 86.8(6) . . y
O61 Cu5 O51 169.3(5) . . y
N11 Cu5 Cu1 77.9(3) . . ?
O6 Cu5 Cu1 167.6(4) . . ?
N18 Cu5 Cu1 4.3(3) . . ?
O7 Cu5 Cu1 101.2(3) . . ?
O61 Cu5 Cu1 95.5(4) . . ?
O51 Cu5 Cu1 88.2(4) . . ?
N51 Cu6 O9 178.9(5) . . y
N51 Cu6 N58 81.8(5) . . y
O9 Cu6 N58 97.1(5) . . y
N51 Cu6 O10 90.8(6) . . y
O9 Cu6 O10 90.2(5) . . y
N58 Cu6 O10 168.9(6) . . y
N51 Cu6 O8 92.8(6) . . y
O9 Cu6 O8 87.7(6) . . y
N58 Cu6 O8 94.8(7) . . y
O10 Cu6 O8 93.8(8) . . y
N51 Cu6 O71 97.6(5) . . y
O9 Cu6 O71 82.0(5) . . y
N58 Cu6 O71 86.8(5) . . y
O10 Cu6 O71 86.0(6) . . y
O8 Cu6 O71 169.7(5) . . y
N51 Cu6 Cu2 78.1(4) . . ?
O9 Cu6 Cu2 100.9(3) . . ?
N58 Cu6 Cu2 4.4(3) . . ?
O10 Cu6 Cu2 167.4(4) . . ?
O8 Cu6 Cu2 92.6(6) . . ?
O71 Cu6 Cu2 89.6(3) . . ?
O77 Cu7 N80 92.1(15) . . y
O77 Cu7 O101 89.4(18) . . y
N80 Cu7 O101 170.0(18) . . y
O77 Cu7 O102 178(2) . . y
N80 Cu7 O102 90(2) . . y
O101 Cu7 O102 89(2) . . y
O77 Cu7 O52 97.1(13) . . y
N80 Cu7 O52 88.5(11) . . y
O101 Cu7 O52 81.5(15) . . y
O102 Cu7 O52 83.9(18) . . y
O77 Cu7 Cu8 42.4(11) . . ?
N80 Cu7 Cu8 49.9(10) . . ?
O101 Cu7 Cu8 131.8(15) . . ?
O102 Cu7 Cu8 139.6(17) . . ?
O52 Cu7 Cu8 98.5(7) . . ?
O103 Cu8 N71 177.9(11) . . y
O103 Cu8 N78 97.2(13) . . y
N71 Cu8 N78 84.0(11) . . y
O103 Cu8 O104 83.5(11) . . y
N71 Cu8 O104 95.2(10) . . y
N78 Cu8 O104 174.8(12) . . y
O103 Cu8 O14 113.1(10) . . y
N71 Cu8 O14 65.3(8) . . y
N78 Cu8 O14 80.8(11) . . y
O104 Cu8 O14 94.1(9) . . y
O103 Cu8 Cu7 104.0(9) . . ?
N71 Cu8 Cu7 77.2(6) . . ?
N78 Cu8 Cu7 7.1(10) . . ?
O104 Cu8 Cu7 171.9(8) . . ?
O14 Cu8 Cu7 80.1(5) . . ?
O14 Cl1 O11 117.2(10) . . ?
O14 Cl1 O13 115.6(10) . . ?
O11 Cl1 O13 109.2(8) . . ?
O14 Cl1 O12 108.6(10) . . ?
O11 Cl1 O12 104.3(8) . . ?
O13 Cl1 O12 100.0(8) . . ?
Cl1 O11 Cu1 131.3(7) . . ?
Cl1 O12 Cu2 118.4(10) . . ?
Cl1 O13 Cu3 131.3(9) . . ?
Cl1 O14 Cu8 151.7(16) . . ?
O21 Cl2 O21 114.3(14) . 2 ?
O21 Cl2 O22 107.0(9) . . ?
O21 Cl2 O22 109.8(10) 2 . ?
O21 Cl2 O22 109.8(10) . 2 ?
O21 Cl2 O22 107.0(9) 2 2 ?
O22 Cl2 O22 108.9(16) . 2 ?
Cl2 O21 Cu1 127.7(9) . . ?
O31 Cl3 O32 112.5(12) . . ?
O31 Cl3 O34 111.1(12) . . ?
O32 Cl3 O34 109.2(12) . . ?
O31 Cl3 O33 109.0(12) . . ?
O32 Cl3 O33 108.3(12) . . ?
O34 Cl3 O33 106.5(12) . . ?
Cl3 O31 Cu4 135.5(14) . . ?
O42 Cl4 O44 108.5(9) . . ?
O42 Cl4 O43 111.0(9) . . ?
O44 Cl4 O43 109.6(9) . . ?
O42 Cl4 O41 106.2(9) . . ?
O44 Cl4 O41 112.0(9) . . ?
O43 Cl4 O41 109.4(8) . . ?
Cl4 O41 Cu4 125.3(6) . . ?
O52 Cl5 O53 111.5(16) . . ?
O52 Cl5 O54 113.4(17) . . ?
O53 Cl5 O54 108.2(12) . . ?
O52 Cl5 O51 108.3(12) . . ?
O53 Cl5 O51 102.2(12) . . ?
O54 Cl5 O51 112.6(11) . . ?
Cl5 O51 Cu5 125.9(8) . . ?
Cl5 O52 Cu7 145.2(14) . . ?
O62 Cl6 O61 114.1(10) . . ?
O62 Cl6 O63 111.6(11) . . ?
O61 Cl6 O63 113.6(10) . . ?
O62 Cl6 O64 107.4(10) . . ?
O61 Cl6 O64 104.3(10) . . ?
O63 Cl6 O64 104.9(10) . . ?
Cl6 O61 Cu5 131.1(9) . . ?
O73 Cl7 O71 115.4(10) . . ?
O73 Cl7 O74 112.3(10) . . ?
O71 Cl7 O74 109.5(8) . . ?
O73 Cl7 O72 107.2(10) . . ?
O71 Cl7 O72 104.7(10) . . ?
O74 Cl7 O72 107.0(10) . . ?
Cl7 O71 Cu6 122.7(7) . . ?
O81 Cl8 O84 114.0(13) . . ?
O81 Cl8 O83 113.3(12) . . ?
O84 Cl8 O83 111.7(13) . . ?
O81 Cl8 O82 105.7(13) . . ?
O84 Cl8 O82 105.9(13) . . ?
O83 Cl8 O82 105.4(12) . . ?
O92 Cl9 O92 120(2) . 2 ?
O92 Cl9 O91 122.2(15) . . ?
O92 Cl9 O91 98.4(14) 2 . ?
O92 Cl9 O91 98.4(14) . 2 ?
O92 Cl9 O91 122.2(15) 2 2 ?
O91 Cl9 O91 95(2) . 2 ?
Cu1 O1 Cu2 114.8(4) . . ?
Cu1 O1 Cu3 113.1(4) . . ?
Cu2 O1 Cu3 114.1(4) . . ?
Cu1 O1 H1 104.4 . . ?
Cu2 O1 H1 104.4 . . ?
Cu3 O1 H1 104.5 . . ?
C17 O17 Cu1 128.6(9) . . ?
C37 O37 Cu3 128.9(9) . . ?
C57 O57 Cu2 128.7(9) . . ?
C16 N11 C12 118.1(13) . . ?
C16 N11 Cu5 114.3(9) . . ?
C12 N11 Cu5 127.4(10) . . ?
C19 N18 C17 117.8(11) . . ?
C19 N18 Cu5 128.6(9) . . ?
C17 N18 Cu5 113.5(9) . . ?
C19 N20 N21 109.5(10) . . ?
C19 N20 Cu1 126.5(9) . . ?
N21 N20 Cu1 123.2(8) . . ?
C22 N21 N20 107.1(10) . . ?
C22 N21 Cu2 135.1(9) . . ?
N20 N21 Cu2 117.7(8) . . ?
C22 N22 H22A 120.2 . . ?
C22 N22 H22B 119.8 . . ?
H22A N22 H22B 120.0 . . ?
C22 N23 C19 106.6(11) . . ?
C36 N31 C32 118.4(13) . . ?
C36 N31 Cu4 114.7(9) . . ?
C32 N31 Cu4 126.8(11) . . ?
C37 N38 C39 118.6(11) . . ?
C37 N38 Cu4 113.3(9) . . ?
C39 N38 Cu4 127.8(9) . . ?
C39 N40 N41 106.9(10) . . ?
C39 N40 Cu3 128.2(9) . . ?
N41 N40 Cu3 123.8(8) . . ?
C42 N41 N40 106.9(10) . . ?
C42 N41 Cu1 137.3(9) . . ?
N40 N41 Cu1 115.3(8) . . ?
C42 N42 H42A 119.8 . . ?
C42 N42 H42B 120.2 . . ?
H42A N42 H42B 120.0 . . ?
C42 N43 C39 105.7(12) . . ?
C52 N51 C56 117.7(13) . . ?
C52 N51 Cu6 126.7(11) . . ?
C56 N51 Cu6 115.3(10) . . ?
C57 N58 C59 116.9(12) . . ?
C57 N58 Cu6 114.7(9) . . ?
C59 N58 Cu6 128.2(9) . . ?
C59 N60 N61 108.1(10) . . ?
C59 N60 Cu2 127.8(10) . . ?
N61 N60 Cu2 123.5(8) . . ?
C62 N61 N60 106.1(11) . . ?
C62 N61 Cu3 136.3(10) . . ?
N60 N61 Cu3 116.7(7) . . ?
C62 N62 H62A 118.9 . . ?
C62 N62 H62B 121.1 . . ?
H62A N62 H62B 120.0 . . ?
C62 N63 C59 105.9(13) . . ?
C13 C12 N11 122.2(15) . . ?
C13 C12 H12 118.7 . . ?
N11 C12 H12 119.1 . . ?
C12 C13 C14 120.1(15) . . ?
C12 C13 H13 119.7 . . ?
C14 C13 H13 120.1 . . ?
C15 C14 C13 117.1(15) . . ?
C15 C14 H14 121.1 . . ?
C13 C14 H14 121.7 . . ?
C14 C15 C16 121.2(14) . . ?
C14 C15 H15 119.7 . . ?
C16 C15 H15 119.1 . . ?
N11 C16 C15 121.2(13) . . ?
N11 C16 C17 115.5(12) . . ?
C15 C16 C17 123.3(13) . . ?
O17 C17 N18 128.2(13) . . ?
O17 C17 C16 117.1(12) . . ?
N18 C17 C16 114.4(12) . . ?
N20 C19 N18 130.0(12) . . ?
N20 C19 N23 107.2(11) . . ?
N18 C19 N23 122.8(12) . . ?
N21 C22 N22 127.1(13) . . ?
N21 C22 N23 109.5(12) . . ?
N22 C22 N23 123.4(13) . . ?
C33 C32 N31 120.7(16) . . ?
C33 C32 H32 119.7 . . ?
N31 C32 H32 119.4 . . ?
C32 C33 C34 122.0(17) . . ?
C32 C33 H33 119.5 . . ?
C34 C33 H33 118.5 . . ?
C33 C34 C35 116.9(16) . . ?
C33 C34 H34 121.7 . . ?
C35 C34 H34 121.4 . . ?
C36 C35 C34 118.6(15) . . ?
C36 C35 H35 121.4 . . ?
C34 C35 H35 119.9 . . ?
N31 C36 C35 123.1(13) . . ?
N31 C36 C37 115.2(12) . . ?
C35 C36 C37 121.5(13) . . ?
O37 C37 N38 128.2(12) . . ?
O37 C37 C36 117.4(12) . . ?
N38 C37 C36 114.4(12) . . ?
N40 C39 N43 110.3(11) . . ?
N40 C39 N38 126.8(12) . . ?
N43 C39 N38 122.9(12) . . ?
N42 C42 N43 125.0(14) . . ?
N42 C42 N41 124.7(14) . . ?
N43 C42 N41 110.2(12) . . ?
N51 C52 C53 121.9(16) . . ?
N51 C52 H52 120.1 . . ?
C53 C52 H52 118.0 . . ?
C54 C53 C52 119.2(17) . . ?
C54 C53 H53 120.0 . . ?
C52 C53 H53 120.8 . . ?
C53 C54 C55 119.9(15) . . ?
C53 C54 H54 119.7 . . ?
C55 C54 H54 120.3 . . ?
C54 C55 C56 118.4(14) . . ?
C54 C55 H55 120.6 . . ?
C56 C55 H55 121.0 . . ?
N51 C56 C55 122.9(13) . . ?
N51 C56 C57 113.9(12) . . ?
C55 C56 C57 123.2(13) . . ?
O57 C57 N58 129.3(13) . . ?
O57 C57 C56 116.4(12) . . ?
N58 C57 C56 114.3(12) . . ?
N60 C59 N63 109.5(12) . . ?
N60 C59 N58 128.6(13) . . ?
N63 C59 N58 121.7(12) . . ?
N61 C62 N63 110.2(14) . . ?
N61 C62 N62 125.3(15) . . ?
N63 C62 N62 124.4(15) . . ?
C72 N71 C76 120.0 . . ?
C72 N71 Cu8 126.9(12) . . ?
C76 N71 Cu8 112.7(12) . . ?
N71 C72 C73 120.0 . . ?
N71 C72 H72 120.0 . . ?
C73 C72 H72 120.0 . . ?
C72 C73 C74 120.0 . . ?
C72 C73 H73 120.0 . . ?
C74 C73 H73 120.0 . . ?
C75 C74 C73 120.0 . . ?
C75 C74 H74 120.0 . . ?
C73 C74 H74 120.0 . . ?
C74 C75 C76 120.0 . . ?
C74 C75 H75 120.0 . . ?
C76 C75 H75 120.0 . . ?
C75 C76 N71 120.0 . . ?
C75 C76 C77 121(2) . . ?
N71 C76 C77 119(2) . . ?
N78 C77 O77 129(5) . . ?
N78 C77 C76 108(3) . . ?
O77 C77 C76 123(5) . . ?
C79 N78 C77 112(3) . . ?
C79 N78 Cu8 132(3) . . ?
C77 N78 Cu8 116(3) . . ?
C77 O77 Cu7 130(4) . . ?
N78 C79 N80 131(3) . . ?
N78 C79 N83 120(3) . . ?
N80 C79 N83 108.0 . . ?
C79 N80 N81 108.0 . . ?
C79 N80 Cu7 123.5(19) . . ?
N81 N80 Cu7 128.3(19) . . ?
N80 N81 C82 108.0 . . ?
N82 C82 N83 120(3) . . ?
N82 C82 N81 132(3) . . ?
N83 C82 N81 108.0 . . ?
C82 N83 C79 108.0 . . ?
C82 N83 H83 126.0 . . ?
C79 N83 H83 126.0 . . ?
C82 N82 H82A 122.8 . . ?
C82 N82 H82B 117.2 . . ?
H82A N82 H82B 120.0 . . ?

loop_
_geom_bond_atom_site_label_1
_geom_bond_atom_site_label_2
_geom_bond_distance
_geom_bond_site_symmetry_2
_geom_bond_publ_flag
Cu1 N20 1.912(10) . y
Cu1 N41 1.945(10) . y
Cu1 O1 1.986(8) . y
Cu1 O17 1.968(9) . y
Cu1 O21 2.403(13) . y
Cu1 O11 2.450(12) . y
Cu1 Cu3 3.335(2) . y
Cu1 Cu2 3.353(2) . y
Cu1 Cu5 5.361(2) . y
Cu2 N60 1.910(10) . y
Cu2 N21 1.935(10) . y
Cu2 O57 1.968(9) . y
Cu2 O1 1.994(9) . y
Cu2 O2 2.385(11) . y
Cu2 O12 2.852(19) . y
Cu2 Cu3 3.362(2) . y
Cu2 Cu6 5.367(2) . y
Cu3 N40 1.895(10) . y
Cu3 N61 1.955(11) . y
Cu3 O37 1.972(9) . y
Cu3 O1 2.012(8) . y
Cu3 O3 2.387(17) . y
Cu3 O13 2.546(15) . y
Cu3 Cu4 5.352(3) . y
Cu4 N38 2.009(11) . y
Cu4 N31 1.974(12) . y
Cu4 O5 1.988(12) . y
Cu4 O4 1.989(12) . y
Cu4 O31 2.265(18) . y
Cu4 O41 2.469(13) . y
Cu5 N11 1.965(12) . y
Cu5 O6 1.983(11) . y
Cu5 N18 2.003(10) . y
Cu5 O7 2.003(11) . y
Cu5 O61 2.422(15) . y
Cu5 O51 2.456(17) . y
Cu6 N51 1.960(12) . y
Cu6 O9 1.995(11) . y
Cu6 N58 2.007(12) . y
Cu6 O10 1.994(15) . y
Cu6 O8 2.258(19) . y
Cu6 O71 2.423(14) . y
Cu7 O77 1.76(3) . y
Cu7 N80 1.85(3) . y
Cu7 O101 1.94(5) . y
Cu7 O102 2.11(6) . y
Cu7 O52 2.67(2) . y
Cu7 Cu8 5.272(9) . y
Cu8 O103 1.88(3) . y
Cu8 N71 1.964(16) . y
Cu8 N78 1.95(3) . y
Cu8 O104 2.00(3) . y
Cu8 O14 2.498(18) . y
Cl1 O14 1.322(15) . ?
Cl1 O11 1.391(10) . ?
Cl1 O13 1.406(13) . ?
Cl1 O12 1.466(14) . ?
Cl2 O21 1.391(13) . ?
Cl2 O21 1.391(13) 2 ?
Cl2 O22 1.54(2) . ?
Cl2 O22 1.54(2) 2 ?
Cl3 O31 1.309(19) . ?
Cl3 O32 1.33(2) . ?
Cl3 O34 1.35(2) . ?
Cl3 O33 1.36(2) . ?
Cl4 O42 1.432(15) . ?
Cl4 O44 1.411(15) . ?
Cl4 O43 1.426(15) . ?
Cl4 O41 1.474(13) . ?
Cl5 O52 1.37(2) . ?
Cl5 O53 1.49(2) . ?
Cl5 O54 1.46(2) . ?
Cl5 O51 1.544(17) . ?
Cl6 O62 1.366(18) . ?
Cl6 O61 1.398(16) . ?
Cl6 O63 1.383(18) . ?
Cl6 O64 1.457(19) . ?
Cl7 O73 1.353(15) . ?
Cl7 O71 1.404(13) . ?
Cl7 O74 1.410(14) . ?
Cl7 O72 1.455(16) . ?
Cl8 O81 1.23(2) . ?
Cl8 O84 1.23(2) . ?
Cl8 O83 1.243(19) . ?
Cl8 O82 1.30(2) . ?
Cl9 O92 1.41(3) . ?
Cl9 O92 1.41(3) 2 ?
Cl9 O91 1.44(3) . ?
Cl9 O91 1.44(3) 2 ?
O1 H1 1.0000 . ?
O17 C17 1.263(16) . ?
O37 C37 1.252(16) . ?
O57 C57 1.255(16) . ?
N11 C16 1.341(17) . ?
N11 C12 1.331(19) . ?
N18 C19 1.355(17) . ?
N18 C17 1.348(17) . ?
N20 C19 1.315(16) . ?
N20 N21 1.384(14) . ?
N21 C22 1.319(16) . ?
N22 C22 1.326(18) . ?
N22 H22A 0.8799 . ?
N22 H22B 0.8800 . ?
N23 C22 1.365(17) . ?
N23 C19 1.394(17) . ?
N31 C36 1.317(18) . ?
N31 C32 1.353(19) . ?
N38 C37 1.337(17) . ?
N38 C39 1.379(17) . ?
N40 C39 1.319(17) . ?
N40 N41 1.401(14) . ?
N41 C42 1.337(18) . ?
N42 C42 1.345(19) . ?
N42 H42A 0.8800 . ?
N42 H42B 0.8800 . ?
N43 C42 1.349(18) . ?
N43 C39 1.376(17) . ?
N51 C52 1.34(2) . ?
N51 C56 1.365(18) . ?
N58 C57 1.334(17) . ?
N58 C59 1.394(18) . ?
N60 C59 1.296(17) . ?
N60 N61 1.393(15) . ?
N61 C62 1.314(19) . ?
N62 C62 1.37(2) . ?
N62 H62A 0.8800 . ?
N62 H62B 0.8800 . ?
N63 C62 1.35(2) . ?
N63 C59 1.357(18) . ?
C12 C13 1.37(2) . ?
C12 H12 0.9500 . ?
C13 C14 1.38(2) . ?
C13 H13 0.9500 . ?
C14 C15 1.35(2) . ?
C14 H14 0.9500 . ?
C15 C16 1.375(19) . ?
C15 H15 0.9500 . ?
C16 C17 1.473(19) . ?
C32 C33 1.35(2) . ?
C32 H32 0.9500 . ?
C33 C34 1.35(2) . ?
C33 H33 0.9499 . ?
C34 C35 1.40(2) . ?
C34 H34 0.9500 . ?
C35 C36 1.36(2) . ?
C35 H35 0.9500 . ?
C36 C37 1.503(19) . ?
C52 C53 1.39(2) . ?
C52 H52 0.9500 . ?
C53 C54 1.37(2) . ?
C53 H53 0.9500 . ?
C54 C55 1.37(2) . ?
C54 H54 0.9500 . ?
C55 C56 1.372(19) . ?
C55 H55 0.9500 . ?
C56 C57 1.497(19) . ?
N71 C72 1.3900 . ?
N71 C76 1.3900 . ?
C72 C73 1.3900 . ?
C72 H72 0.9500 . ?
C73 C74 1.3900 . ?
C73 H73 0.9500 . ?
C74 C75 1.3900 . ?
C74 H74 0.9500 . ?
C75 C76 1.3900 . ?
C75 H75 0.9500 . ?
C76 C77 1.47(6) . ?
C77 N78 1.49(6) . ?
C77 O77 1.25(2) . ?
N78 C79 1.27(4) . ?
C79 N80 1.422(19) . ?
C79 N83 1.422(19) . ?
N80 N81 1.422(19) . ?
N81 C82 1.422(19) . ?
C82 N82 1.21(4) . ?
C82 N83 1.422(19) . ?
N83 H83 0.8225 . ?
N82 H82A 0.8800 . ?
N82 H82B 0.8800 . ?
O111 O112 1.65(3) . ?

loop_
_geom_hbond_atom_site_label_D
_geom_hbond_atom_site_label_H
_geom_hbond_atom_site_label_A
_geom_hbond_distance_DH
_geom_hbond_distance_HA
_geom_hbond_distance_DA
_geom_hbond_angle_DHA
_geom_hbond_site_symmetry_A
O1 H1 O22 1.00 2.04 2.98(2) 155.2 .
N22 H22A O92 0.88 2.31 3.00(3) 135.5 2
N22 H22A O57 0.88 2.36 2.982(15) 127.4 .
N22 H22B O72 0.88 2.36 3.03(2) 133.1 5_566
N22 H22B O83 0.88 2.26 2.98(2) 139.0 2
N42 H42A O53 0.88 2.23 3.03(3) 150.5 5_556
N42 H42B O17 0.88 2.37 3.014(17) 130.3 .
N42 H42B N82 0.88 2.58 3.24(3) 131.7 5_556
N62 H62A O37 0.88 2.28 2.957(18) 133.4 .
N62 H62B O42 0.88 2.16 2.95(2) 148.4 7_556
N83 H83 O63 0.82 2.42 2.99(3) 126.7 5_556
N83 H83 O103 0.82 1.97 2.65(4) 139.7 .
N82 H82A O63 0.88 1.83 2.65(4) 155.4 5_556
N82 H82B O21 0.88 2.44 3.05(3) 127.2 5_556
C12 H12 O41 0.95 2.49 3.39(2) 158.0 5_556
C12 H12 O6 0.95 2.48 3.00(2) 114.4 .
C32 H32 O71 0.95 2.65 3.56(2) 159.9 7_556
C32 H32 O5 0.95 2.51 3.02(2) 114.2 .
C52 H52 O10 0.95 2.42 2.94(2) 114.2 .
C73 H73 O74 0.95 2.10 2.76(2) 125.0 .

loop_
_geom_torsion_atom_site_label_1
_geom_torsion_atom_site_label_2
_geom_torsion_atom_site_label_3
_geom_torsion_atom_site_label_4
_geom_torsion
_geom_torsion_site_symmetry_1
O14 Cl1 O11 Cu1 178.6(13) .
O13 Cl1 O11 Cu1 -47.6(13) .
O12 Cl1 O11 Cu1 58.6(13) .
O14 Cl1 O12 Cu2 172.4(11) .
O11 Cl1 O12 Cu2 -62.0(10) .
O13 Cl1 O12 Cu2 51.0(11) .
O14 Cl1 O13 Cu3 164.9(14) .
O11 Cl1 O13 Cu3 30.2(14) .
O12 Cl1 O13 Cu3 -78.8(13) .
O11 Cl1 O14 Cu8 69(3) .
O13 Cl1 O14 Cu8 -62(3) .
O12 Cl1 O14 Cu8 -173(3) .
O21 Cl2 O21 Cu1 165.7(14) 2
O22 Cl2 O21 Cu1 43.9(14) .
O22 Cl2 O21 Cu1 -74.1(13) 2
O32 Cl3 O31 Cu4 -176(2) .
O34 Cl3 O31 Cu4 61(3) .
O33 Cl3 O31 Cu4 -56(3) .
O42 Cl4 O41 Cu4 -67.3(11) .
O44 Cl4 O41 Cu4 51.0(12) .
O43 Cl4 O41 Cu4 172.8(9) .
O52 Cl5 O51 Cu5 165.9(16) .
O53 Cl5 O51 Cu5 -76.3(14) .
O54 Cl5 O51 Cu5 39.6(15) .
O53 Cl5 O52 Cu7 67(4) .
O54 Cl5 O52 Cu7 -56(4) .
O51 Cl5 O52 Cu7 178(3) .
O62 Cl6 O61 Cu5 -140.2(15) .
O63 Cl6 O61 Cu5 -10.7(18) .
O64 Cl6 O61 Cu5 102.9(15) .
O73 Cl7 O71 Cu6 49.5(15) .
O74 Cl7 O71 Cu6 177.4(10) .
O72 Cl7 O71 Cu6 -68.2(13) .
C19 N20 N21 C22 -0.6(16) .
Cu1 N20 N21 C22 169.9(10) .
C19 N20 N21 Cu2 175.7(9) .
Cu1 N20 N21 Cu2 -13.8(14) .
O37 Cu3 N40 C39 -17.9(12) .
O1 Cu3 N40 C39 164.3(13) .
O3 Cu3 N40 C39 75.5(13) .
O13 Cu3 N40 C39 -107.6(13) .
Cu1 Cu3 N40 C39 177.4(14) .
Cu2 Cu3 N40 C39 179.8(11) .
Cu4 Cu3 N40 C39 -5.6(10) .
O37 Cu3 N40 N41 175.9(11) .
O1 Cu3 N40 N41 -1.9(11) .
O3 Cu3 N40 N41 -90.7(11) .
O13 Cu3 N40 N41 86.1(11) .
Cu1 Cu3 N40 N41 11.1(9) .
Cu2 Cu3 N40 N41 13.5(12) .
Cu4 Cu3 N40 N41 -171.8(13) .
C39 N40 N41 C42 -0.4(15) .
Cu3 N40 N41 C42 168.3(10) .
C39 N40 N41 Cu1 173.1(9) .
Cu3 N40 N41 Cu1 -18.2(14) .
C59 N60 N61 C62 1.3(17) .
Cu2 N60 N61 C62 173.5(11) .
C59 N60 N61 Cu3 171.9(10) .
Cu2 N60 N61 Cu3 -15.9(16) .
C16 N11 C12 C13 -1(2) .
Cu5 N11 C12 C13 175.0(12) .
N11 C12 C13 C14 1(3) .
C12 C13 C14 C15 1(2) .
C13 C14 C15 C16 -3(2) .
C12 N11 C16 C15 -2(2) .
Cu5 N11 C16 C15 -177.9(11) .
C12 N11 C16 C17 179.8(14) .
Cu5 N11 C16 C17 3.7(16) .
C14 C15 C16 N11 4(2) .
C14 C15 C16 C17 -178.0(14) .
Cu1 O17 C17 N18 -11(2) .
Cu1 O17 C17 C16 175.7(10) .
C19 N18 C17 O17 2(2) .
Cu5 N18 C17 O17 -175.1(12) .
C19 N18 C17 C16 175.6(13) .
Cu5 N18 C17 C16 -1.5(16) .
N11 C16 C17 O17 172.9(13) .
C15 C16 C17 O17 -5(2) .
N11 C16 C17 N18 -1.4(19) .
C15 C16 C17 N18 -179.8(14) .
N21 N20 C19 N18 -180.0(14) .
Cu1 N20 C19 N18 10(2) .
N21 N20 C19 N23 0.4(16) .
Cu1 N20 C19 N23 -169.7(9) .
C17 N18 C19 N20 -1(2) .
Cu5 N18 C19 N20 175.1(12) .
C17 N18 C19 N23 178.0(13) .
Cu5 N18 C19 N23 -5(2) .
C22 N23 C19 N20 0.0(16) .
C22 N23 C19 N18 -179.7(13) .
N20 N21 C22 N22 -177.2(14) .
Cu2 N21 C22 N22 7(2) .
N20 N21 C22 N23 0.6(16) .
Cu2 N21 C22 N23 -174.8(10) .
C19 N23 C22 N21 -0.4(16) .
C19 N23 C22 N22 177.6(14) .
C36 N31 C32 C33 1(2) .
Cu4 N31 C32 C33 177.4(13) .
N31 C32 C33 C34 -2(3) .
C32 C33 C34 C35 4(3) .
C33 C34 C35 C36 -5(2) .
C32 N31 C36 C35 -2(2) .
Cu4 N31 C36 C35 -179.0(12) .
C32 N31 C36 C37 -177.5(14) .
Cu4 N31 C36 C37 5.4(17) .
C34 C35 C36 N31 4(2) .
C34 C35 C36 C37 179.3(14) .
Cu3 O37 C37 N38 -5(2) .
Cu3 O37 C37 C36 173.8(9) .
C39 N38 C37 O37 -7(2) .
Cu4 N38 C37 O37 179.1(12) .
C39 N38 C37 C36 174.3(12) .
Cu4 N38 C37 C36 0.3(16) .
N31 C36 C37 O37 177.2(13) .
C35 C36 C37 O37 2(2) .
N31 C36 C37 N38 -3.8(19) .
C35 C36 C37 N38 -179.5(14) .
N41 N40 C39 N43 -0.4(16) .
Cu3 N40 C39 N43 -168.5(9) .
N41 N40 C39 N38 -178.3(13) .
Cu3 N40 C39 N38 14(2) .
C42 N43 C39 N40 1.1(16) .
C42 N43 C39 N38 179.1(13) .
C37 N38 C39 N40 3(2) .
Cu4 N38 C39 N40 175.7(11) .
C37 N38 C39 N43 -175.1(13) .
Cu4 N38 C39 N43 -2(2) .
C39 N43 C42 N42 175.6(14) .
C39 N43 C42 N41 -1.4(17) .
N40 N41 C42 N42 -175.8(14) .
Cu1 N41 C42 N42 13(3) .
N40 N41 C42 N43 1.2(16) .
Cu1 N41 C42 N43 -170.2(11) .
C56 N51 C52 C53 -3(2) .
Cu6 N51 C52 C53 -176.6(12) .
N51 C52 C53 C54 2(3) .
C52 C53 C54 C55 0(2) .
C53 C54 C55 C56 0(2) .
C52 N51 C56 C55 3(2) .
Cu6 N51 C56 C55 177.3(11) .
C52 N51 C56 C57 -174.9(14) .
Cu6 N51 C56 C57 -0.6(16) .
C54 C55 C56 N51 -1(2) .
C54 C55 C56 C57 176.2(14) .
Cu2 O57 C57 N58 -5(2) .
Cu2 O57 C57 C56 175.2(9) .
C59 N58 C57 O57 -7(2) .
Cu6 N58 C57 O57 178.6(13) .
C59 N58 C57 C56 173.1(13) .
Cu6 N58 C57 C56 -1.7(17) .
N51 C56 C57 O57 -178.7(13) .
C55 C56 C57 O57 3(2) .
N51 C56 C57 N58 1.5(19) .
C55 C56 C57 N58 -176.3(14) .
N61 N60 C59 N63 -3.8(17) .
Cu2 N60 C59 N63 -175.6(10) .
N61 N60 C59 N58 -178.7(15) .
Cu2 N60 C59 N58 9(2) .
C62 N63 C59 N60 4.8(18) .
C62 N63 C59 N58 -179.8(14) .
C57 N58 C59 N60 4(2) .
Cu6 N58 C59 N60 178.5(12) .
C57 N58 C59 N63 -170.0(14) .
Cu6 N58 C59 N63 4(2) .
N60 N61 C62 N63 1.8(18) .
Cu3 N61 C62 N63 -166.0(12) .
N60 N61 C62 N62 -179.8(15) .
Cu3 N61 C62 N62 12(3) .
C59 N63 C62 N61 -4.0(18) .
C59 N63 C62 N62 177.6(15) .
C76 N71 C72 C73 0.0 .
Cu8 N71 C72 C73 172.9(17) .
N71 C72 C73 C74 0.0 .
C72 C73 C74 C75 0.0 .
C73 C74 C75 C76 0.0 .
C74 C75 C76 N71 0.0 .
C74 C75 C76 C77 177(3) .
C72 N71 C76 C75 0.0 .
Cu8 N71 C76 C75 -173.9(15) .
C72 N71 C76 C77 -177(3) .
Cu8 N71 C76 C77 9(3) .
C75 C76 C77 N78 174(3) .
N71 C76 C77 N78 -10(5) .
C75 C76 C77 O77 4(7) .
N71 C76 C77 O77 -180(4) .
O77 C77 N78 C79 -7(8) .
C76 C77 N78 C79 -176(3) .
O77 C77 N78 Cu8 175(5) .
C76 C77 N78 Cu8 6(5) .
N78 C77 O77 Cu7 19(9) .
C76 C77 O77 Cu7 -173(3) .
N80 Cu7 O77 C77 -12(5) .
O101 Cu7 O77 C77 178(5) .
O52 Cu7 O77 C77 -101(5) .
Cu8 Cu7 O77 C77 -6(4) .
C77 N78 C79 N80 -9(5) .
Cu8 N78 C79 N80 169(2) .
C77 N78 C79 N83 179(3) .
Cu8 N78 C79 N83 -3(5) .
N78 C79 N80 N81 -173(4) .
N83 C79 N80 N81 0.0 .
N78 C79 N80 Cu7 12(4) .
N83 C79 N80 Cu7 -175(2) .
O77 Cu7 N80 C79 -1(2) .
O102 Cu7 N80 C79 180(2) .
O52 Cu7 N80 C79 95.8(18) .
Cu8 Cu7 N80 C79 -6.7(12) .
O77 Cu7 N80 N81 -176(2) .
O102 Cu7 N80 N81 5(3) .
O52 Cu7 N80 N81 -78(2) .
Cu8 Cu7 N80 N81 179(3) .
C79 N80 N81 C82 0.0 .
Cu7 N80 N81 C82 175(3) .
N80 N81 C82 N82 -180(4) .
N80 N81 C82 N83 0.0 .
N82 C82 N83 C79 180(3) .
N81 C82 N83 C79 0.0 .
N78 C79 N83 C82 174(3) .
N80 C79 N83 C82 0.0 .

loop_
_platon_squeeze_void_nr
_platon_squeeze_void_average_x
_platon_squeeze_void_average_y
_platon_squeeze_void_average_z
_platon_squeeze_void_volume
_platon_squeeze_void_count_electrons
_platon_squeeze_void_content
1 0.097 0.054 0.796 11 1 ' '
2 0.903 0.054 0.704 12 1 ' '
3 0.225 0.236 0.788 192 32 ' '
4 0.775 0.236 0.712 192 32 ' '
5 0.275 0.264 0.212 192 32 ' '
6 0.725 0.264 0.288 193 32 ' '
7 0.403 0.446 0.204 12 1 ' '
8 0.597 0.446 0.296 12 1 ' '
9 0.403 0.554 0.704 12 1 ' '
10 0.597 0.554 0.796 11 1 ' '
11 0.275 0.736 0.712 192 32 ' '
12 0.725 0.736 0.788 192 32 ' '
13 0.225 0.764 0.288 193 32 ' '
14 0.775 0.764 0.212 192 32 ' '
15 0.097 0.946 0.296 12 1 ' '
16 0.903 0.946 0.204 12 1 ' '
